data_1516574
loop_
_publ_author_name
'Tripathi, Chandra Bhushan'
'Mukherjee, Santanu'

_publ_section_title
;
 Catalytic enantioselective iodoaminocyclization of hydrazones.
;
_journal_issue 12
_journal_name_full 'Organic letters'
_journal_page_first 3368
_journal_page_last 3371
_journal_paper_doi 10.1021/ol5013982
_journal_volume 16
_journal_year 2014
_chemical_absolute_configuration ad
_chemical_formula_sum 'C22 H18 I N3 O4 S'
_chemical_formula_weight 547.36
_chemical_melting_point 186.5(5)
_chemical_name_systematic
; 
 ? 
;
_space_group_IT_number 19
_symmetry_space_group_name_Hall 'P 2ac 2ab'
_symmetry_space_group_name_H-M 'P 21 21 21'
_atom_sites_solution_hydrogens geom
_atom_sites_solution_primary direct
_atom_sites_solution_secondary difmap
_audit_creation_method SHELXL-97
_cell_angle_alpha 90.00
_cell_angle_beta 90.00
_cell_angle_gamma 90.00
_cell_formula_units_Z 4
_cell_length_a 7.7904(14)
_cell_length_b 14.700(3)
_cell_length_c 19.469(3)
_cell_measurement_temperature 296(2)
_cell_volume 2229.6(7)
_computing_structure_refinement 'SHELXL-97 (Sheldrick, 2008)'
_computing_structure_solution 'SHELXS-97 (Sheldrick, 2008)'
_diffrn_ambient_temperature 296(2)
_diffrn_measured_fraction_theta_full 1.000
_diffrn_measured_fraction_theta_max 1.000
_diffrn_radiation_monochromator graphite
_diffrn_radiation_source 'fine-focus sealed tube'
_diffrn_radiation_type MoK\a
_diffrn_radiation_wavelength 0.71073
_diffrn_reflns_av_R_equivalents 0.0972
_diffrn_reflns_av_sigmaI/netI 0.0858
_diffrn_reflns_limit_h_max 8
_diffrn_reflns_limit_h_min -9
_diffrn_reflns_limit_k_max 17
_diffrn_reflns_limit_k_min -17
_diffrn_reflns_limit_l_max 23
_diffrn_reflns_limit_l_min -23
_diffrn_reflns_number 20698
_diffrn_reflns_theta_full 25.00
_diffrn_reflns_theta_max 25.00
_diffrn_reflns_theta_min 1.74
_exptl_absorpt_coefficient_mu 1.563
_exptl_absorpt_correction_T_max 0.985
_exptl_absorpt_correction_T_min 0.981
_exptl_absorpt_correction_type multi-scan
_exptl_absorpt_process_details sadabs
_exptl_crystal_density_diffrn 1.631
_exptl_crystal_density_method 'not measured'
_exptl_crystal_F_000 1088.0
_exptl_crystal_size_max 0.26
_exptl_crystal_size_mid 0.24
_exptl_crystal_size_min 0.21
_refine_diff_density_max 0.525
_refine_diff_density_min -0.567
_refine_diff_density_rms 0.079
_refine_ls_abs_structure_details 'Flack H D (1983), Acta Cryst. A39, 876-881'
_refine_ls_abs_structure_Flack -0.01(3)
_refine_ls_extinction_method none
_refine_ls_goodness_of_fit_ref 0.935
_refine_ls_hydrogen_treatment mixed
_refine_ls_matrix_type full
_refine_ls_number_parameters 280
_refine_ls_number_reflns 3924
_refine_ls_number_restraints 0
_refine_ls_restrained_S_all 0.935
_refine_ls_R_factor_all 0.0973
_refine_ls_R_factor_gt 0.0455
_refine_ls_shift/su_max 0.001
_refine_ls_shift/su_mean 0.000
_refine_ls_structure_factor_coef Fsqd
_refine_ls_weighting_details 'calc w=1/[\s^2^(Fo^2^)+(0.0458P)^2^+0.0000P] where P=(Fo^2^+2Fc^2^)/3'
_refine_ls_weighting_scheme calc
_refine_ls_wR_factor_gt 0.0901
_refine_ls_wR_factor_ref 0.1061
_reflns_number_gt 2482
_reflns_number_total 3924
_reflns_threshold_expression >2sigma(I)
_cod_data_source_file ol5013982_si_003.cif
_cod_data_source_block 3a
_cod_depositor_comments
;
The following automatic conversions were performed:

'_chemical_melting_point' value '186-187' was changed to '186.5(5)' -
the average value was taken and precision was estimated.

Automatic conversion script
Id: cif_fix_values 2281 2013-09-26 08:29:07Z andrius 

 Adding full bibliography for 1516574.cif.
;
_cod_database_code 1516574

loop_
_symmetry_equiv_pos_as_xyz
'x, y, z'
'x+1/2, -y+1/2, -z'
'-x, y+1/2, -z+1/2'
'-x+1/2, -y, z+1/2'

loop_
_atom_site_label
_atom_site_type_symbol
_atom_site_fract_x
_atom_site_fract_y
_atom_site_fract_z
_atom_site_U_iso_or_equiv
_atom_site_adp_type
_atom_site_occupancy
_atom_site_symmetry_multiplicity
_atom_site_calc_flag
_atom_site_refinement_flags
I1 I 0.65267(6) 0.50426(4) 0.11748(2) 0.0723(2) Uani 1 1 d .
S1 S 0.3844(2) 0.66459(10) 0.26687(8) 0.0460(5) Uani 1 1 d .
O1 O -0.2935(10) 0.6607(4) 0.4714(3) 0.111(3) Uani 1 1 d .
O2 O -0.3584(9) 0.7774(4) 0.4094(3) 0.0924(19) Uani 1 1 d .
O3 O 0.4981(6) 0.6094(3) 0.3061(2) 0.0527(12) Uani 1 1 d .
O4 O 0.4390(7) 0.7513(3) 0.2403(2) 0.0624(14) Uani 1 1 d .
N1 N -0.2624(10) 0.7151(4) 0.4264(4) 0.072(2) Uani 1 1 d .
C2 C -0.0998(11) 0.7056(4) 0.3884(4) 0.058(2) Uani 1 1 d .
C3 C 0.0335(12) 0.6581(5) 0.4169(4) 0.065(2) Uani 1 1 d .
H20 H 0.0220 0.6331 0.4605 0.078 Uiso 1 1 calc R
C4 C 0.1831(10) 0.6472(4) 0.3815(3) 0.0509(18) Uani 1 1 d .
H19 H 0.2738 0.6151 0.4010 0.061 Uiso 1 1 calc R
C5 C 0.1992(10) 0.6846(4) 0.3159(3) 0.0500(19) Uani 1 1 d .
N3 N 0.3300(7) 0.6027(3) 0.1998(2) 0.0359(12) Uani 1 1 d .
N2 N 0.2366(6) 0.6461(3) 0.1482(2) 0.0340(12) Uani 1 1 d .
C8 C 0.1758(8) 0.5850(3) 0.1077(3) 0.0302(14) Uani 1 1 d .
C9 C 0.0839(7) 0.6083(4) 0.0445(3) 0.0304(14) Uani 1 1 d .
C10 C 0.0602(9) 0.6989(4) 0.0260(3) 0.0455(16) Uani 1 1 d .
H5 H 0.0976 0.7452 0.0549 0.055 Uiso 1 1 calc R
C11 C -0.0193(9) 0.7198(4) -0.0357(3) 0.0478(17) Uani 1 1 d .
H4 H -0.0329 0.7803 -0.0486 0.057 Uiso 1 1 calc R
C12 C -0.0778(8) 0.6521(4) -0.0778(3) 0.0442(16) Uani 1 1 d .
H1 H -0.1303 0.6666 -0.1193 0.053 Uiso 1 1 calc R
C13 C -0.0588(8) 0.5627(4) -0.0586(3) 0.0454(17) Uani 1 1 d .
H3 H -0.1007 0.5166 -0.0867 0.054 Uiso 1 1 calc R
C14 C 0.0219(8) 0.5410(4) 0.0020(3) 0.0405(16) Uani 1 1 d .
H2 H 0.0347 0.4803 0.0145 0.049 Uiso 1 1 calc R
C15 C 0.2170(7) 0.4891(4) 0.1297(2) 0.0349(14) Uani 1 1 d .
H13 H 0.2897 0.4592 0.0961 0.042 Uiso 1 1 calc R
H14 H 0.1129 0.4537 0.1355 0.042 Uiso 1 1 calc R
C16 C 0.3111(6) 0.5005(4) 0.1983(2) 0.0300(12) Uani 1 1 d .
C17 C 0.4890(8) 0.4563(4) 0.1977(3) 0.0421(16) Uani 1 1 d .
H7 H 0.4754 0.3910 0.1928 0.050 Uiso 1 1 calc R
H6 H 0.5442 0.4676 0.2415 0.050 Uiso 1 1 calc R
C18 C 0.1983(7) 0.4677(3) 0.2578(3) 0.0292(13) Uani 1 1 d .
C19 C 0.2608(8) 0.4095(4) 0.3085(3) 0.0424(16) Uani 1 1 d .
H12 H 0.3718 0.3865 0.3059 0.051 Uiso 1 1 calc R
C20 C 0.1539(10) 0.3867(4) 0.3630(4) 0.0556(19) Uani 1 1 d .
H11 H 0.1953 0.3488 0.3975 0.067 Uiso 1 1 calc R
C21 C -0.0092(9) 0.4184(4) 0.3671(4) 0.0576(19) Uani 1 1 d .
H10 H -0.0787 0.4023 0.4040 0.069 Uiso 1 1 calc R
C22 C -0.0714(9) 0.4745(4) 0.3162(3) 0.0482(18) Uani 1 1 d .
H9 H -0.1831 0.4966 0.3189 0.058 Uiso 1 1 calc R
C23 C 0.0306(7) 0.4980(4) 0.2615(3) 0.0386(13) Uani 1 1 d .
H8 H -0.0134 0.5347 0.2268 0.046 Uiso 1 1 calc R
C24 C 0.0627(11) 0.7341(4) 0.2877(4) 0.061(2) Uani 1 1 d .
H17 H 0.0741 0.7608 0.2446 0.073 Uiso 1 1 calc R
C25 C -0.0885(11) 0.7432(4) 0.3238(4) 0.065(2) Uani 1 1 d .
H18 H -0.1812 0.7741 0.3049 0.077 Uiso 1 1 calc R

loop_
_atom_site_aniso_label
_atom_site_aniso_U_11
_atom_site_aniso_U_22
_atom_site_aniso_U_33
_atom_site_aniso_U_23
_atom_site_aniso_U_13
_atom_site_aniso_U_12
I1 0.0485(3) 0.1096(4) 0.0589(3) 0.0196(3) 0.0129(2) 0.0028(3)
S1 0.0589(12) 0.0431(9) 0.0360(9) 0.0020(8) -0.0100(9) -0.0179(8)
O1 0.137(6) 0.095(4) 0.102(5) 0.038(4) 0.058(5) 0.027(4)
O2 0.118(5) 0.066(3) 0.093(4) 0.006(3) 0.033(4) 0.024(4)
O3 0.055(3) 0.066(3) 0.037(3) -0.002(2) -0.018(2) -0.010(2)
O4 0.095(4) 0.043(2) 0.049(3) 0.004(2) -0.010(3) -0.034(3)
N1 0.103(6) 0.047(4) 0.066(5) -0.004(4) 0.021(5) 0.006(4)
C2 0.099(7) 0.037(4) 0.038(4) -0.005(3) 0.012(5) 0.004(4)
C3 0.099(7) 0.064(5) 0.033(4) 0.011(4) 0.002(5) -0.009(5)
C4 0.067(5) 0.057(4) 0.029(4) 0.006(3) -0.009(4) -0.001(4)
C5 0.073(5) 0.041(4) 0.036(4) -0.013(3) -0.004(4) -0.009(4)
N3 0.045(3) 0.031(3) 0.032(3) 0.000(2) -0.012(3) -0.007(2)
N2 0.042(3) 0.032(3) 0.028(3) 0.006(2) -0.002(3) 0.000(2)
C8 0.043(4) 0.020(3) 0.028(3) 0.001(2) 0.003(3) -0.006(3)
C9 0.034(3) 0.034(3) 0.023(3) 0.009(3) 0.002(3) 0.003(3)
C10 0.046(4) 0.039(4) 0.052(4) 0.002(3) -0.005(4) 0.004(3)
C11 0.048(4) 0.048(4) 0.048(4) 0.016(3) -0.013(4) 0.004(3)
C12 0.042(4) 0.060(4) 0.031(4) 0.009(3) -0.011(3) 0.001(3)
C13 0.045(4) 0.054(4) 0.037(4) -0.006(3) -0.008(3) -0.006(3)
C14 0.044(4) 0.046(4) 0.031(4) 0.001(3) -0.001(3) 0.001(3)
C15 0.044(3) 0.031(3) 0.029(3) -0.008(3) -0.006(3) 0.004(3)
C16 0.036(3) 0.028(3) 0.026(3) 0.004(3) -0.008(2) 0.000(3)
C17 0.035(4) 0.047(4) 0.045(4) 0.006(3) -0.011(3) 0.006(3)
C18 0.033(3) 0.025(3) 0.030(3) 0.003(2) -0.005(3) -0.001(2)
C19 0.040(4) 0.049(4) 0.037(4) 0.009(3) 0.000(3) 0.002(3)
C20 0.054(5) 0.060(4) 0.052(5) 0.027(3) -0.007(5) 0.003(4)
C21 0.046(4) 0.068(5) 0.059(5) 0.017(4) 0.009(4) -0.008(4)
C22 0.033(3) 0.049(4) 0.062(5) 0.009(3) -0.002(3) -0.002(3)
C23 0.036(3) 0.038(3) 0.042(3) 0.007(3) -0.003(3) -0.004(3)
C24 0.093(6) 0.046(4) 0.045(5) 0.012(3) 0.007(5) 0.011(4)
C25 0.091(6) 0.044(4) 0.059(5) 0.007(4) 0.007(5) 0.020(4)

loop_
_atom_type_symbol
_atom_type_description
_atom_type_scat_dispersion_real
_atom_type_scat_dispersion_imag
_atom_type_scat_source
C C 0.0033 0.0016 'International Tables Vol C Tables 4.2.6.8 and 6.1.1.4'
H H 0.0000 0.0000 'International Tables Vol C Tables 4.2.6.8 and 6.1.1.4'
O O 0.0106 0.0060 'International Tables Vol C Tables 4.2.6.8 and 6.1.1.4'
S S 0.1246 0.1234 'International Tables Vol C Tables 4.2.6.8 and 6.1.1.4'
I I -0.4742 1.8119 'International Tables Vol C Tables 4.2.6.8 and 6.1.1.4'
N N 0.0061 0.0033 'International Tables Vol C Tables 4.2.6.8 and 6.1.1.4'

loop_
_geom_angle_atom_site_label_1
_geom_angle_atom_site_label_2
_geom_angle_atom_site_label_3
_geom_angle
O3 S1 O4 120.9(3)
O3 S1 N3 105.7(3)
O4 S1 N3 106.3(2)
O3 S1 C5 108.4(3)
O4 S1 C5 106.9(3)
N3 S1 C5 108.2(3)
O1 N1 O2 124.5(8)
O1 N1 C2 118.2(7)
O2 N1 C2 117.3(7)
C3 C2 C25 121.8(8)
C3 C2 N1 119.8(7)
C25 C2 N1 118.4(8)
C2 C3 C4 120.3(7)
C2 C3 H20 119.9
C4 C3 H20 119.9
C3 C4 C5 119.5(7)
C3 C4 H19 120.2
C5 C4 H19 120.2
C4 C5 C24 119.7(7)
C4 C5 S1 120.4(6)
C24 C5 S1 119.8(5)
N2 N3 C16 113.0(4)
N2 N3 S1 116.9(3)
C16 N3 S1 126.1(3)
C8 N2 N3 108.3(4)
N2 C8 C9 122.1(4)
N2 C8 C15 113.7(5)
C9 C8 C15 124.1(4)
C14 C9 C10 119.0(5)
C14 C9 C8 120.5(5)
C10 C9 C8 120.4(5)
C11 C10 C9 119.7(6)
C11 C10 H5 120.1
C9 C10 H5 120.1
C12 C11 C10 120.5(6)
C12 C11 H4 119.8
C10 C11 H4 119.8
C11 C12 C13 119.8(6)
C11 C12 H1 120.1
C13 C12 H1 120.1
C14 C13 C12 120.3(6)
C14 C13 H3 119.9
C12 C13 H3 119.9
C13 C14 C9 120.7(6)
C13 C14 H2 119.7
C9 C14 H2 119.7
C8 C15 C16 104.3(4)
C8 C15 H13 110.9
C16 C15 H13 110.9
C8 C15 H14 110.9
C16 C15 H14 110.9
H13 C15 H14 108.9
N3 C16 C17 109.5(4)
N3 C16 C18 110.8(4)
C17 C16 C18 113.1(4)
N3 C16 C15 99.9(4)
C17 C16 C15 112.3(5)
C18 C16 C15 110.5(4)
C16 C17 I1 114.0(4)
C16 C17 H7 108.8
I1 C17 H7 108.8
C16 C17 H6 108.8
I1 C17 H6 108.8
H7 C17 H6 107.7
C23 C18 C19 119.4(5)
C23 C18 C16 118.7(5)
C19 C18 C16 121.9(5)
C18 C19 C20 118.7(6)
C18 C19 H12 120.7
C20 C19 H12 120.7
C21 C20 C19 121.5(6)
C21 C20 H11 119.2
C19 C20 H11 119.2
C20 C21 C22 119.6(7)
C20 C21 H10 120.2
C22 C21 H10 120.2
C23 C22 C21 120.3(6)
C23 C22 H9 119.8
C21 C22 H9 119.8
C22 C23 C18 120.5(6)
C22 C23 H8 119.8
C18 C23 H8 119.8
C25 C24 C5 119.9(7)
C25 C24 H17 120.0
C5 C24 H17 120.0
C24 C25 C2 118.8(8)
C24 C25 H18 120.6
C2 C25 H18 120.6

loop_
_geom_bond_atom_site_label_1
_geom_bond_atom_site_label_2
_geom_bond_distance
I1 C17 2.135(6)
S1 O3 1.423(5)
S1 O4 1.439(4)
S1 N3 1.647(5)
S1 C5 1.755(8)
O1 N1 1.210(7)
O2 N1 1.228(8)
N1 C2 1.474(10)
C2 C3 1.369(11)
C2 C25 1.377(10)
C3 C4 1.363(11)
C3 H20 0.9300
C4 C5 1.396(9)
C4 H19 0.9300
C5 C24 1.401(10)
N3 N2 1.395(6)
N3 C16 1.511(7)
N2 C8 1.285(6)
C8 C9 1.465(7)
C8 C15 1.508(7)
C9 C14 1.376(8)
C9 C10 1.392(7)
C10 C11 1.385(9)
C10 H5 0.9300
C11 C12 1.366(8)
C11 H4 0.9300
C12 C13 1.375(8)
C12 H1 0.9300
C13 C14 1.374(8)
C13 H3 0.9300
C14 H2 0.9300
C15 C16 1.533(6)
C15 H13 0.9700
C15 H14 0.9700
C16 C17 1.531(8)
C16 C18 1.531(7)
C17 H7 0.9700
C17 H6 0.9700
C18 C23 1.383(8)
C18 C19 1.394(8)
C19 C20 1.390(9)
C19 H12 0.9300
C20 C21 1.356(10)
C20 H11 0.9300
C21 C22 1.377(9)
C21 H10 0.9300
C22 C23 1.372(8)
C22 H9 0.9300
C23 H8 0.9300
C24 C25 1.378(11)
C24 H17 0.9300
C25 H18 0.9300

loop_
_geom_torsion_atom_site_label_1
_geom_torsion_atom_site_label_2
_geom_torsion_atom_site_label_3
_geom_torsion_atom_site_label_4
_geom_torsion
O1 N1 C2 C3 -21.2(10)
O2 N1 C2 C3 159.8(7)
O1 N1 C2 C25 157.1(7)
O2 N1 C2 C25 -21.9(10)
C25 C2 C3 C4 0.4(11)
N1 C2 C3 C4 178.6(6)
C2 C3 C4 C5 -0.2(10)
C3 C4 C5 C24 1.1(10)
C3 C4 C5 S1 -175.4(5)
O3 S1 C5 C4 -0.7(6)
O4 S1 C5 C4 -132.4(5)
N3 S1 C5 C4 113.5(5)
O3 S1 C5 C24 -177.2(5)
O4 S1 C5 C24 51.1(6)
N3 S1 C5 C24 -63.0(6)
O3 S1 N3 N2 -171.6(4)
O4 S1 N3 N2 -42.0(5)
C5 S1 N3 N2 72.5(5)
O3 S1 N3 C16 32.5(5)
O4 S1 N3 C16 162.1(5)
C5 S1 N3 C16 -83.5(5)
C16 N3 N2 C8 -7.9(6)
S1 N3 N2 C8 -167.0(4)
N3 N2 C8 C9 -174.5(5)
N3 N2 C8 C15 2.3(6)
N2 C8 C9 C14 179.4(6)
C15 C8 C9 C14 2.9(9)
N2 C8 C9 C10 0.3(9)
C15 C8 C9 C10 -176.1(6)
C14 C9 C10 C11 -2.3(9)
C8 C9 C10 C11 176.7(6)
C9 C10 C11 C12 1.4(10)
C10 C11 C12 C13 0.5(10)
C11 C12 C13 C14 -1.3(10)
C12 C13 C14 C9 0.4(9)
C10 C9 C14 C13 1.5(9)
C8 C9 C14 C13 -177.6(6)
N2 C8 C15 C16 3.7(6)
C9 C8 C15 C16 -179.5(5)
N2 N3 C16 C17 127.6(5)
S1 N3 C16 C17 -75.6(6)
N2 N3 C16 C18 -107.0(5)
S1 N3 C16 C18 49.8(6)
N2 N3 C16 C15 9.5(5)
S1 N3 C16 C15 166.3(4)
C8 C15 C16 N3 -7.4(5)
C8 C15 C16 C17 -123.4(5)
C8 C15 C16 C18 109.3(5)
N3 C16 C17 I1 -53.8(5)
C18 C16 C17 I1 -177.8(3)
C15 C16 C17 I1 56.3(5)
N3 C16 C18 C23 60.8(6)
C17 C16 C18 C23 -175.9(5)
C15 C16 C18 C23 -49.0(6)
N3 C16 C18 C19 -118.2(5)
C17 C16 C18 C19 5.2(7)
C15 C16 C18 C19 132.0(5)
C23 C18 C19 C20 -2.5(9)
C16 C18 C19 C20 176.4(5)
C18 C19 C20 C21 1.1(10)
C19 C20 C21 C22 0.0(11)
C20 C21 C22 C23 0.3(10)
C21 C22 C23 C18 -1.7(9)
C19 C18 C23 C22 2.9(9)
C16 C18 C23 C22 -176.1(5)
C4 C5 C24 C25 -2.1(10)
S1 C5 C24 C25 174.4(5)
C5 C24 C25 C2 2.2(11)
C3 C2 C25 C24 -1.4(11)
N1 C2 C25 C24 -179.6(6)
